data_2311192
loop_
_publ_author_name
'Mohamed, Shaaban K.'
'Mague, Joel T.'
'Akkurt, Mehmet'
'Hassan, Alaa A.'
'Albayati, Mustafa R.'

_publ_section_title
;
 Methyl
 2-((2Z,5Z)-2-{(E)-2-[1-(4-hy-droxy-phen-yl)ethyl-idene]hydrazin-1-yl-idene}-4-oxo-3-phenyl-1,3-thia-zolidin-5-yl-idene)acetate.
;
_journal_coeditor_code GK2589
_journal_issue 'Pt 10'
_journal_name_full 'Acta crystallographica. Section E, Structure reports online'
_journal_page_first o1553
_journal_page_last 4
_journal_paper_doi 10.1107/S1600536813025270
_journal_volume 69
_journal_year 2013
_chemical_formula_iupac 'C20 H17 N3 O4 S'
_chemical_formula_moiety 'C20 H17 N3 O4 S'
_chemical_formula_sum 'C20 H17 N3 O4 S'
_chemical_formula_weight 395.42
_chemical_name_systematic
;Methyl
2-((2<i>Z</i>,5<i>Z</i>)-2-{(<i>E</i>)-2-[1-(4-hydroxyphenyl)ethylidene]hydrazin-1-ylidene}-4-oxo-3-phenyl-1,3-thiazolidin-5-ylidene)acetate
;
_space_group_IT_number 14
_space_group_name_Hall '-P 2yn'
_space_group_name_H-M_alt 'P 1 21/n 1'
_symmetry_cell_setting monoclinic
_symmetry_space_group_name_Hall '-P 2yn'
_symmetry_space_group_name_H-M 'P 1 21/n 1'
_atom_sites_solution_primary direct
_atom_sites_solution_secondary difmap
_cell_angle_alpha 90
_cell_angle_beta 107.6370(10)
_cell_angle_gamma 90
_cell_formula_units_Z 4
_cell_length_a 9.5049(9)
_cell_length_b 20.656(2)
_cell_length_c 10.1364(10)
_cell_measurement_reflns_used 8755
_cell_measurement_temperature 150(2)
_cell_measurement_theta_max 28.55
_cell_measurement_theta_min 2.33
_cell_volume 1896.6(3)
_computing_cell_refinement 'SAINT (Bruker, 2013)'
_computing_data_collection 'APEX2 (Bruker, 2013)'
_computing_data_reduction 'SAINT (Bruker, 2013)'
_computing_molecular_graphics 'ORTEP3 for Windows (Farrugia, 2012)'
_computing_publication_material 'WINGX (Farrugia, 2012) and PLATON (Spek, 2009)'
_computing_structure_refinement 'SHELXL2013 (Sheldrick, 2008)'
_computing_structure_solution 'SHELXT (Sheldrick, 2008)'
_diffrn_ambient_temperature 150(2)
_diffrn_detector_area_resol_mean 8.3660
_diffrn_measured_fraction_theta_full 0.994
_diffrn_measured_fraction_theta_max 0.933
_diffrn_measurement_device_type 'Bruker SMART APEX CCD'
_diffrn_measurement_method '\f and \w scans'
_diffrn_radiation_monochromator graphite
_diffrn_radiation_type MoK\a
_diffrn_radiation_wavelength 0.71073
_diffrn_reflns_av_R_equivalents 0.0385
_diffrn_reflns_av_sigmaI/netI 0.0349
_diffrn_reflns_limit_h_max 12
_diffrn_reflns_limit_h_min -12
_diffrn_reflns_limit_k_max 27
_diffrn_reflns_limit_k_min -27
_diffrn_reflns_limit_l_max 13
_diffrn_reflns_limit_l_min -13
_diffrn_reflns_number 16907
_diffrn_reflns_reduction_process
;
;
_diffrn_reflns_theta_full 27.50
_diffrn_reflns_theta_max 28.74
_diffrn_reflns_theta_min 1.97
_exptl_absorpt_coefficient_mu 0.203
_exptl_absorpt_correction_T_max 0.99
_exptl_absorpt_correction_T_min 0.82
_exptl_absorpt_correction_type multi-scan
_exptl_absorpt_process_details '(SADABS; Bruker, 2013)'
_exptl_crystal_colour 'clear yellow'
_exptl_crystal_density_diffrn 1.385
_exptl_crystal_density_method 'Not Measured'
_exptl_crystal_description plate
_exptl_crystal_F_000 824
_exptl_crystal_size_max 0.190
_exptl_crystal_size_mid 0.110
_exptl_crystal_size_min 0.050
_refine_diff_density_max 0.341
_refine_diff_density_min -0.439
_refine_ls_extinction_method none
_refine_ls_goodness_of_fit_ref 1.057
_refine_ls_hydrogen_treatment mixed
_refine_ls_matrix_type full
_refine_ls_number_parameters 259
_refine_ls_number_reflns 4582
_refine_ls_number_restraints 0
_refine_ls_restrained_S_all 1.057
_refine_ls_R_factor_all 0.0546
_refine_ls_R_factor_gt 0.0441
_refine_ls_shift/su_max 0.001
_refine_ls_shift/su_mean 0.000
_refine_ls_structure_factor_coef Fsqd
_refine_ls_weighting_details ' W=1/[\S^2^(FO^2^)+(0.0643P)^2^+0.3949P] WHERE P=(FO^2^+2FC^2^)/3'
_refine_ls_weighting_scheme calc
_refine_ls_wR_factor_gt 0.1105
_refine_ls_wR_factor_ref 0.1182
_reflns_number_gt 3740
_reflns_number_total 4582
_reflns_threshold_expression 'i > 2\s(i)'
_cod_data_source_file gk2589sup1.cif
_cod_data_source_block I
_cod_original_sg_symbol_H-M 'P 21/n'
_cod_database_code 2311192

loop_
_symmetry_equiv_pos_site_id
_symmetry_equiv_pos_as_xyz
1 x,y,z
2 1/2-x,1/2+y,1/2-z
3 -x,-y,-z
4 1/2+x,1/2-y,1/2+z

loop_
_atom_site_aniso_label
_atom_site_aniso_U_11
_atom_site_aniso_U_22
_atom_site_aniso_U_33
_atom_site_aniso_U_12
_atom_site_aniso_U_13
_atom_site_aniso_U_23
S1 0.0149(2) 0.0209(2) 0.0233(2) -0.00340(10) 0.00300(10) -0.00190(10)
O1 0.0134(5) 0.0242(6) 0.0308(6) -0.0009(4) 0.0011(4) 0.0019(4)
O2 0.0316(7) 0.0275(6) 0.0427(7) -0.0071(5) 0.0078(5) -0.0030(5)
O3 0.0387(7) 0.0198(6) 0.0525(8) 0.0051(5) 0.0104(6) 0.0035(5)
O4 0.0159(5) 0.0239(6) 0.0441(7) -0.0016(5) 0.0067(5) -0.0074(5)
N1 0.0131(6) 0.0191(6) 0.0222(6) -0.0025(5) 0.0017(5) -0.0002(5)
N2 0.0141(6) 0.0247(7) 0.0252(7) -0.0007(5) 0.0022(5) -0.0009(5)
N3 0.0137(6) 0.0252(7) 0.0250(7) -0.0005(5) 0.0030(5) 0.0008(5)
C1 0.0158(7) 0.0215(7) 0.0187(7) -0.0012(5) 0.0036(5) 0.0005(5)
C2 0.0180(7) 0.0220(7) 0.0172(7) -0.0034(6) 0.0043(5) -0.0011(5)
C3 0.0147(7) 0.0220(7) 0.0186(7) -0.0026(5) 0.0025(5) -0.0012(5)
C4 0.0193(7) 0.0236(8) 0.0242(7) 0.0000(6) 0.0044(6) -0.0009(6)
C5 0.0294(8) 0.0222(8) 0.0273(8) 0.0005(6) 0.0101(7) -0.0014(6)
C6 0.0658(15) 0.0195(9) 0.0817(17) 0.0013(9) 0.0238(13) 0.0051(10)
C7 0.0153(6) 0.0181(7) 0.0273(8) -0.0001(5) 0.0050(6) -0.0002(6)
C8 0.0230(8) 0.0242(8) 0.0296(8) 0.0001(6) -0.0005(6) 0.0014(6)
C9 0.0334(9) 0.0251(9) 0.0423(10) -0.0044(7) -0.0031(8) -0.0061(7)
C10 0.0401(10) 0.0182(8) 0.0524(12) -0.0038(7) 0.0071(9) 0.0001(7)
C11 0.0408(10) 0.0246(8) 0.0354(9) 0.0018(7) 0.0066(8) 0.0074(7)
C12 0.0283(8) 0.0242(8) 0.0251(8) -0.0008(6) 0.0023(6) -0.0004(6)
C13 0.0157(7) 0.0239(8) 0.0185(7) 0.0017(6) 0.0041(5) 0.0016(5)
C14 0.0198(7) 0.0224(8) 0.0344(9) 0.0006(6) 0.0060(6) -0.0006(6)
C15 0.0143(7) 0.0228(7) 0.0190(7) 0.0009(5) 0.0051(5) 0.0017(5)
C16 0.0151(7) 0.0232(8) 0.0334(8) 0.0042(6) 0.0065(6) 0.0029(6)
C17 0.0206(8) 0.0191(7) 0.0409(9) 0.0027(6) 0.0099(7) -0.0003(6)
C18 0.0162(7) 0.0234(8) 0.0230(7) -0.0013(6) 0.0069(6) -0.0028(6)
C19 0.0147(7) 0.0249(8) 0.0270(8) 0.0044(6) 0.0041(6) 0.0003(6)
C20 0.0171(7) 0.0195(7) 0.0289(8) 0.0032(6) 0.0059(6) 0.0015(6)

loop_
_atom_site_type_symbol
_atom_site_label
_atom_site_fract_x
_atom_site_fract_y
_atom_site_fract_z
_atom_site_U_iso_or_equiv
_atom_site_thermal_displace_type
_atom_site_calc_flag
_atom_site_refinement_flags
_atom_site_occupancy
S S1 1.01222(4) 0.18869(2) 0.39033(4) 0.02030(10) Uani d . 1.000
O O1 1.40358(11) 0.26023(5) 0.52637(11) 0.0240(3) Uani d . 1.000
O O2 1.09079(13) 0.05575(6) 0.42140(13) 0.0347(4) Uani d . 1.000
O O3 1.32263(14) 0.02111(6) 0.52834(14) 0.0378(4) Uani d . 1.000
O O4 0.14035(12) 0.15348(6) 0.10230(13) 0.0285(3) Uani d . 1.000
N N1 1.16412(13) 0.29748(6) 0.43935(12) 0.0189(3) Uani d . 1.000
N N2 0.90771(13) 0.31123(6) 0.34670(13) 0.0222(4) Uani d . 1.000
N N3 0.77907(13) 0.27335(6) 0.30473(13) 0.0219(4) Uani d . 1.000
C C1 1.27118(16) 0.25046(7) 0.47990(15) 0.0190(4) Uani d . 1.000
C C2 1.20296(16) 0.18459(7) 0.45802(14) 0.0193(4) Uani d . 1.000
C C3 1.01955(15) 0.27395(7) 0.38850(14) 0.0190(4) Uani d . 1.000
C C4 1.28646(17) 0.13149(7) 0.49043(16) 0.0229(4) Uani d . 1.000
C C5 1.22088(18) 0.06672(8) 0.47422(16) 0.0260(5) Uani d . 1.000
C C6 1.2661(3) -0.04389(9) 0.5273(3) 0.0553(8) Uani d . 1.000
C C7 1.20015(15) 0.36539(7) 0.44261(16) 0.0206(4) Uani d . 1.000
C C8 1.29110(17) 0.39165(8) 0.56415(17) 0.0275(5) Uani d . 1.000
C C9 1.3342(2) 0.45594(9) 0.5655(2) 0.0368(5) Uani d . 1.000
C C10 1.2839(2) 0.49351(8) 0.4477(2) 0.0384(6) Uani d . 1.000
C C11 1.1899(2) 0.46687(8) 0.32791(19) 0.0347(5) Uani d . 1.000
C C12 1.14814(18) 0.40248(8) 0.32417(16) 0.0272(5) Uani d . 1.000
C C13 0.65717(16) 0.30559(7) 0.27572(15) 0.0196(4) Uani d . 1.000
C C14 0.64599(17) 0.37782(8) 0.28058(17) 0.0260(5) Uani d . 1.000
C C15 0.52047(15) 0.26621(7) 0.23315(15) 0.0187(4) Uani d . 1.000
C C16 0.52602(16) 0.19872(7) 0.23265(17) 0.0241(4) Uani d . 1.000
C C17 0.39928(17) 0.16202(8) 0.18891(18) 0.0267(5) Uani d . 1.000
C C18 0.26171(16) 0.19204(7) 0.14442(15) 0.0207(4) Uani d . 1.000
C C19 0.25339(16) 0.25898(7) 0.14520(16) 0.0227(4) Uani d . 1.000
C C20 0.38175(16) 0.29540(7) 0.18934(16) 0.0221(4) Uani d . 1.000
H H4 1.39070 0.13580 0.52480 0.0270 Uiso c RU 1.000
H H4O 0.066(2) 0.1774(11) 0.077(2) 0.046(6) Uiso d . 1.000
H H6A 1.19470 -0.04490 0.57960 0.0830 Uiso c RU 1.000
H H6B 1.34780 -0.07350 0.56990 0.0830 Uiso c RU 1.000
H H6C 1.21740 -0.05730 0.43150 0.0830 Uiso c RU 1.000
H H8 1.32360 0.36600 0.64560 0.0330 Uiso c RU 1.000
H H9 1.39860 0.47420 0.64770 0.0440 Uiso c RU 1.000
H H10 1.31370 0.53750 0.44900 0.0460 Uiso c RU 1.000
H H11 1.15380 0.49300 0.24760 0.0420 Uiso c RU 1.000
H H12 1.08480 0.38410 0.24160 0.0330 Uiso c RU 1.000
H H14A 0.74530 0.39660 0.31100 0.0390 Uiso c RU 1.000
H H14B 0.59250 0.38990 0.34570 0.0390 Uiso c RU 1.000
H H14C 0.59280 0.39420 0.18820 0.0390 Uiso c RU 1.000
H H16 0.61910 0.17760 0.26310 0.0290 Uiso c RU 1.000
H H17 0.40570 0.11610 0.18910 0.0320 Uiso c RU 1.000
H H19 0.16000 0.27990 0.11560 0.0270 Uiso c RU 1.000
H H20 0.37500 0.34130 0.18970 0.0260 Uiso c RU 1.000

loop_
_atom_type_symbol
_atom_type_description
_atom_type_scat_dispersion_real
_atom_type_scat_dispersion_imag
_atom_type_scat_source
C C 0.0033 0.0016 ' International Tables Vol C Tables 4.2.6.8 and 6.1.1.4'
H H 0.0000 0.0000 ' International Tables Vol C Tables 4.2.6.8 and 6.1.1.4'
N N 0.0061 0.0033 ' International Tables Vol C Tables 4.2.6.8 and 6.1.1.4'
O O 0.0106 0.0060 ' International Tables Vol C Tables 4.2.6.8 and 6.1.1.4'
S S 0.1246 0.1234 ' International Tables Vol C Tables 4.2.6.8 and 6.1.1.4'

loop_
_geom_angle_atom_site_label_1
_geom_angle_atom_site_label_2
_geom_angle_atom_site_label_3
_geom_angle
_geom_angle_publ_flag
C2 S1 C3 90.75(7) no
C5 O3 C6 115.39(17) no
C18 O4 H4O 107.9(15) no
C1 N1 C3 114.79(12) no
C3 N1 C7 123.08(12) no
C1 N1 C7 122.05(13) no
N3 N2 C3 108.99(12) no
N2 N3 C13 114.87(12) no
O1 C1 C2 123.95(14) no
N1 C1 C2 110.48(13) no
O1 C1 N1 125.57(14) no
S1 C2 C4 127.54(12) no
C1 C2 C4 120.83(14) no
S1 C2 C1 111.63(11) no
S1 C3 N2 125.07(12) no
N1 C3 N2 122.57(13) no
S1 C3 N1 112.36(10) no
C2 C4 C5 121.46(15) no
O2 C5 O3 124.20(16) no
O2 C5 C4 124.31(15) no
O3 C5 C4 111.46(14) no
N1 C7 C12 119.94(14) no
C8 C7 C12 121.22(14) no
N1 C7 C8 118.80(13) no
C7 C8 C9 119.12(15) no
C8 C9 C10 120.31(17) no
C9 C10 C11 119.78(16) no
C10 C11 C12 120.59(16) no
C7 C12 C11 118.95(15) no
N3 C13 C15 115.50(13) no
C14 C13 C15 119.45(13) no
N3 C13 C14 125.05(14) no
C13 C15 C20 121.09(13) no
C16 C15 C20 117.65(14) no
C13 C15 C16 121.25(14) no
C15 C16 C17 121.37(15) no
C16 C17 C18 120.18(15) no
O4 C18 C17 117.69(13) no
O4 C18 C19 122.83(14) no
C17 C18 C19 119.48(14) no
C18 C19 C20 119.81(14) no
C15 C20 C19 121.51(13) no
C2 C4 H4 119.00 no
C5 C4 H4 119.00 no
O3 C6 H6A 109.00 no
O3 C6 H6B 109.00 no
O3 C6 H6C 109.00 no
H6A C6 H6B 110.00 no
H6A C6 H6C 109.00 no
H6B C6 H6C 109.00 no
C7 C8 H8 120.00 no
C9 C8 H8 120.00 no
C8 C9 H9 120.00 no
C10 C9 H9 120.00 no
C9 C10 H10 120.00 no
C11 C10 H10 120.00 no
C10 C11 H11 120.00 no
C12 C11 H11 120.00 no
C7 C12 H12 121.00 no
C11 C12 H12 121.00 no
C13 C14 H14A 109.00 no
C13 C14 H14B 109.00 no
C13 C14 H14C 109.00 no
H14A C14 H14B 110.00 no
H14A C14 H14C 109.00 no
H14B C14 H14C 109.00 no
C15 C16 H16 119.00 no
C17 C16 H16 119.00 no
C16 C17 H17 120.00 no
C18 C17 H17 120.00 no
C18 C19 H19 120.00 no
C20 C19 H19 120.00 no
C15 C20 H20 119.00 no
C19 C20 H20 119.00 no

loop_
_geom_bond_atom_site_label_1
_geom_bond_atom_site_label_2
_geom_bond_distance
_geom_bond_publ_flag
S1 C2 1.7352(16) no
S1 C3 1.7628(15) no
O1 C1 1.2195(19) no
O2 C5 1.211(2) no
O3 C5 1.343(2) no
O3 C6 1.445(2) no
O4 C18 1.360(2) no
O4 H4O 0.84(2) no
N1 C1 1.376(2) no
N1 C7 1.4420(19) no
N1 C3 1.4003(19) no
N2 N3 1.4046(18) no
N2 C3 1.2766(19) no
N3 C13 1.291(2) no
C1 C2 1.495(2) no
C2 C4 1.335(2) no
C4 C5 1.464(2) no
C7 C12 1.383(2) no
C7 C8 1.384(2) no
C8 C9 1.389(3) no
C9 C10 1.382(3) no
C10 C11 1.385(3) no
C11 C12 1.385(2) no
C13 C14 1.498(2) no
C13 C15 1.482(2) no
C15 C20 1.394(2) no
C15 C16 1.395(2) no
C16 C17 1.378(2) no
C17 C18 1.393(2) no
C18 C19 1.385(2) no
C19 C20 1.387(2) no
C4 H4 0.9500 no
C6 H6A 0.9800 no
C6 H6B 0.9800 no
C6 H6C 0.9800 no
C8 H8 0.9500 no
C9 H9 0.9500 no
C10 H10 0.9500 no
C11 H11 0.9500 no
C12 H12 0.9500 no
C14 H14A 0.9800 no
C14 H14B 0.9800 no
C14 H14C 0.9800 no
C16 H16 0.9500 no
C17 H17 0.9500 no
C19 H19 0.9500 no
C20 H20 0.9500 no

loop_
_geom_hbond_atom_site_label_D
_geom_hbond_atom_site_label_H
_geom_hbond_atom_site_label_A
_geom_hbond_site_symmetry_A
_geom_hbond_distance_DH
_geom_hbond_distance_HA
_geom_hbond_distance_DA
_geom_hbond_angle_DHA
_geom_hbond_publ_flag
O4 H4O O1 4_354 0.84(2) 1.96(2) 2.7901(16) 174.8(19) yes
C8 H8 S1 4_555 0.95 2.82 3.7272(17) 160 yes
C10 H10 O4 2_655 0.95 2.52 3.452(2) 167 yes
C14 H14A N2 . 0.98 2.30 2.742(2) 106 no
C19 H19 O1 4_354 0.95 2.47 3.200(2) 133 yes

loop_
_geom_torsion_atom_site_label_1
_geom_torsion_atom_site_label_2
_geom_torsion_atom_site_label_3
_geom_torsion_atom_site_label_4
_geom_torsion
_geom_torsion_publ_flag
C3 S1 C2 C1 0.49(11) no
C3 S1 C2 C4 179.93(14) no
C2 S1 C3 N1 -0.41(11) no
C2 S1 C3 N2 179.83(13) no
C6 O3 C5 O2 -3.4(3) no
C6 O3 C5 C4 175.15(17) no
C3 N1 C1 O1 179.63(14) no
C3 N1 C1 C2 0.14(17) no
C7 N1 C1 O1 2.8(2) no
C7 N1 C1 C2 -176.72(12) no
C1 N1 C3 S1 0.22(15) no
C1 N1 C3 N2 179.98(14) no
C7 N1 C3 S1 177.05(11) no
C7 N1 C3 N2 -3.2(2) no
C1 N1 C7 C8 -52.6(2) no
C1 N1 C7 C12 125.14(16) no
C3 N1 C7 C8 130.78(15) no
C3 N1 C7 C12 -51.5(2) no
C3 N2 N3 C13 172.11(13) no
N3 N2 C3 S1 0.83(17) no
N3 N2 C3 N1 -178.90(12) no
N2 N3 C13 C14 1.6(2) no
N2 N3 C13 C15 -179.18(12) no
O1 C1 C2 S1 -179.96(13) no
O1 C1 C2 C4 0.6(2) no
N1 C1 C2 S1 -0.45(15) no
N1 C1 C2 C4 -179.95(15) no
S1 C2 C4 C5 -1.6(2) no
C1 C2 C4 C5 177.79(14) no
C2 C4 C5 O2 6.1(3) no
C2 C4 C5 O3 -172.43(14) no
N1 C7 C8 C9 175.77(15) no
C12 C7 C8 C9 -2.0(3) no
N1 C7 C12 C11 -176.95(15) no
C8 C7 C12 C11 0.8(3) no
C7 C8 C9 C10 1.5(3) no
C8 C9 C10 C11 0.1(3) no
C9 C10 C11 C12 -1.3(3) no
C10 C11 C12 C7 0.9(3) no
N3 C13 C15 C16 3.4(2) no
N3 C13 C15 C20 -175.24(14) no
C14 C13 C15 C16 -177.37(14) no
C14 C13 C15 C20 4.0(2) no
C13 C15 C16 C17 -177.90(15) no
C20 C15 C16 C17 0.8(2) no
C13 C15 C20 C19 177.96(14) no
C16 C15 C20 C19 -0.7(2) no
C15 C16 C17 C18 -0.3(3) no
C16 C17 C18 O4 179.96(15) no
C16 C17 C18 C19 -0.3(2) no
O4 C18 C19 C20 -179.92(14) no
C17 C18 C19 C20 0.4(2) no
C18 C19 C20 C15 0.1(2) no
